data_4330057
loop_
_publ_author_name
'Helmut Degenbeck'
'Anne-Sophie Felten'
'Eduardo C. Escudero-Ad\'an'
'Jordi Benet-Buchholz'
'Lorenzo Di Bari'
'Gennaro Pescitelli'
'Anton Vidal-Ferran'

_publ_section_title
;
 New Chiral Zinc Complexes: Synthesis, Structure, and Induction of Axial
 Chirality
;
_journal_name_full 'Inorganic Chemistry'
_journal_page_first 8643
_journal_page_last 8645
_journal_paper_doi 10.1021/ic300915p
_journal_volume 51
_journal_year 2012
_chemical_absolute_configuration ad
_chemical_formula_sum 'C36 H56 N2 O6.67 Zn'
_chemical_formula_weight 688.86
_chemical_name_systematic
; 
 ? 
;
_space_group_IT_number 19
_symmetry_cell_setting orthorhombic
_symmetry_space_group_name_Hall 'P 2ac 2ab'
_symmetry_space_group_name_H-M 'P 21 21 21'
_atom_sites_solution_hydrogens geom
_atom_sites_solution_primary direct
_atom_sites_solution_secondary difmap
_audit_creation_method SHELXL-97
_cell_angle_alpha 90.00
_cell_angle_beta 90.00
_cell_angle_gamma 90.00
_cell_formula_units_Z 12
_cell_length_a 16.1449(13)
_cell_length_b 24.1265(18)
_cell_length_c 30.798(2)
_cell_measurement_reflns_used 1632
_cell_measurement_temperature 100(2)
_cell_measurement_theta_max 17.03
_cell_measurement_theta_min 2.61
_cell_volume 11996.4(15)
_computing_cell_refinement 'Bruker APEX2 v2009.1-0'
_computing_data_collection 'Bruker APEX2 v2009.1-0'
_computing_data_reduction 'Bruker SAINT V7.60A'
_computing_molecular_graphics 'Bruker SHELXTL'
_computing_publication_material 'Bruker SHELXTL'
_computing_structure_refinement 'SHELXS-97 (Sheldrick, 2008)'
_computing_structure_solution 'SHELXS-97 (Sheldrick, 2008)'
_diffrn_ambient_temperature 100(2)
_diffrn_detector_area_resol_mean 512
_diffrn_detector_type '4K CCD area detector APEX II'
_diffrn_measured_fraction_theta_full 0.983
_diffrn_measured_fraction_theta_max 0.983
_diffrn_measurement_device_type 'Kappa 4-axis goniometer bruker-nonius'
_diffrn_measurement_method
;
 Fullsphere data collection, phi and omega scans
;
_diffrn_measurement_specimen_support 'magnetic support whith 10 micron nylon fiber cryoloop'
_diffrn_radiation_monochromator 'Multilayer Montel 200 mirrors'
_diffrn_radiation_type MoK\a
_diffrn_radiation_wavelength 0.71073
_diffrn_reflns_av_R_equivalents 0.1871
_diffrn_reflns_av_sigmaI/netI 0.1790
_diffrn_reflns_limit_h_max 19
_diffrn_reflns_limit_h_min -12
_diffrn_reflns_limit_k_max 28
_diffrn_reflns_limit_k_min -29
_diffrn_reflns_limit_l_max 37
_diffrn_reflns_limit_l_min -37
_diffrn_reflns_number 83795
_diffrn_reflns_theta_full 25.35
_diffrn_reflns_theta_max 25.35
_diffrn_reflns_theta_min 1.07
_diffrn_source 'rotating anode x-ray tube'
_diffrn_source_current 70
_diffrn_source_power 50
_diffrn_source_size '3 mm x 0.3 mm fine focus'
_diffrn_source_type 'Bruker-Nonius FR 591'
_exptl_absorpt_coefficient_mu 0.657
_exptl_absorpt_correction_T_max 0.9806
_exptl_absorpt_correction_T_min 0.9679
_exptl_absorpt_correction_type empirical
_exptl_absorpt_process_details
; 
 SADABS Version 2008/1 Bruker-Nonius
 Blessing, Acta Cryst. (1995) A51 33-38
;
_exptl_crystal_colour colourless
_exptl_crystal_density_diffrn 1.144
_exptl_crystal_description Block
_exptl_crystal_F_000 4432
_exptl_crystal_size_max 0.05
_exptl_crystal_size_mid 0.05
_exptl_crystal_size_min 0.03
_refine_diff_density_max 0.752
_refine_diff_density_min -0.568
_refine_diff_density_rms 0.089
_refine_ls_abs_structure_details 'Flack H D (1983), Acta Cryst. A39, 876-881'
_refine_ls_abs_structure_Flack 0.00(4)
_refine_ls_extinction_method none
_refine_ls_goodness_of_fit_ref 1.030
_refine_ls_hydrogen_treatment noref
_refine_ls_matrix_type full
_refine_ls_number_parameters 1346
_refine_ls_number_reflns 21313
_refine_ls_number_restraints 417
_refine_ls_restrained_S_all 2.484
_refine_ls_R_factor_all 0.1668
_refine_ls_R_factor_gt 0.0782
_refine_ls_shift/su_max 0.031
_refine_ls_shift/su_mean 0.000
_refine_ls_structure_factor_coef Fsqd
_refine_ls_weighting_details 'calc w=1/[\s^2^(Fo^2^)+(0.0904P)^2^+0.1202P] where P=(Fo^2^+2Fc^2^)/3'
_refine_ls_weighting_scheme calc
_refine_ls_wR_factor_gt 0.1715
_refine_ls_wR_factor_ref 0.2106
_reflns_number_gt 11517
_reflns_number_total 21313
_reflns_threshold_expression >2sigma(I)
_cod_data_source_file ic300915p_si_002_3.cif
_cod_data_source_block 4b_hd295_0m
_cod_original_cell_volume 11996.4(16)
_cod_database_code 4330057

loop_
_symmetry_equiv_pos_as_xyz
'x, y, z'
'-x+1/2, -y, z+1/2'
'-x, y+1/2, -z+1/2'
'x+1/2, -y+1/2, -z'

loop_
_atom_site_label
_atom_site_type_symbol
_atom_site_fract_x
_atom_site_fract_y
_atom_site_fract_z
_atom_site_U_iso_or_equiv
_atom_site_adp_type
_atom_site_occupancy
_atom_site_symmetry_multiplicity
_atom_site_calc_flag
_atom_site_refinement_flags
_atom_site_disorder_assembly
_atom_site_disorder_group
C1A C 1.0466(7) 0.3247(4) -0.0308(3) 0.027(3) Uani 1 1 d . . .
H1AA H 1.0567 0.2841 -0.0271 0.033 Uiso 1 1 calc R . .
N1A N 0.9988(5) 0.3460(3) 0.0091(2) 0.025(2) Uani 1 1 d . . .
H1AB H 1.0008 0.3845 0.0088 0.030 Uiso 1 1 calc R . .
O1A O 0.8369(5) 0.2631(3) 0.0330(2) 0.030(2) Uani 1 1 d . . .
Zn1A Zn 0.87954(7) 0.32271(5) -0.00057(4) 0.0288(3) Uani 1 1 d . . .
C2A C 1.1290(7) 0.3532(5) -0.0370(3) 0.037(3) Uani 1 1 d . . .
H2AA H 1.1201 0.3935 -0.0409 0.045 Uiso 1 1 calc R . .
H2AB H 1.1635 0.3478 -0.0108 0.045 Uiso 1 1 calc R . .
N2A N 0.9082(6) 0.3071(4) -0.0641(3) 0.031(3) Uani 1 1 d . . .
H2AC H 0.9122 0.2690 -0.0682 0.037 Uiso 1 1 calc R . .
O2A O 0.8101(5) 0.3851(3) 0.0093(3) 0.039(2) Uani 1 1 d . . .
C3A C 1.1730(8) 0.3300(5) -0.0759(4) 0.056(4) Uani 1 1 d . . .
H3AA H 1.1847 0.2902 -0.0711 0.068 Uiso 1 1 calc R . .
H3AB H 1.2266 0.3494 -0.0796 0.068 Uiso 1 1 calc R . .
O3A O 0.7873(6) 0.2853(4) 0.2337(2) 0.057(3) Uani 1 1 d . . .
C4A C 1.1215(8) 0.3367(5) -0.1174(4) 0.052(4) Uani 1 1 d . . .
H4AA H 1.1150 0.3765 -0.1244 0.062 Uiso 1 1 calc R . .
H4AB H 1.1500 0.3185 -0.1420 0.062 Uiso 1 1 calc R . .
O4A O 0.6913(6) 0.3477(4) 0.2143(3) 0.057(3) Uani 1 1 d . . .
C5A C 1.0376(8) 0.3107(5) -0.1106(4) 0.041(4) Uani 1 1 d . . .
H5AA H 1.0445 0.2701 -0.1075 0.049 Uiso 1 1 calc R . .
H5AB H 1.0031 0.3174 -0.1366 0.049 Uiso 1 1 calc R . .
O5A O 0.4382(5) 0.3150(3) 0.0513(2) 0.037(2) Uani 1 1 d . . .
C6A C 0.9924(7) 0.3331(4) -0.0706(3) 0.027(3) Uani 1 1 d . . .
H6AA H 0.9843 0.3738 -0.0748 0.032 Uiso 1 1 calc R . .
O6A O 0.4207(5) 0.3848(3) 0.0047(2) 0.039(2) Uani 1 1 d . . .
C7A C 1.0360(7) 0.3266(5) 0.0508(3) 0.033(3) Uani 1 1 d . . .
H7AA H 1.0944 0.3162 0.0452 0.040 Uiso 1 1 calc R . .
H7AB H 1.0065 0.2927 0.0600 0.040 Uiso 1 1 calc R . .
C8A C 1.0343(7) 0.3675(4) 0.0878(4) 0.031(3) Uani 1 1 d . . .
C9A C 0.9474(8) 0.3889(5) 0.0966(4) 0.043(4) Uani 1 1 d . . .
H9AA H 0.9260 0.4073 0.0706 0.065 Uiso 1 1 calc R . .
H9AB H 0.9489 0.4153 0.1207 0.065 Uiso 1 1 calc R . .
H9AC H 0.9112 0.3577 0.1042 0.065 Uiso 1 1 calc R . .
C10A C 1.0666(8) 0.3384(5) 0.1291(3) 0.046(4) Uani 1 1 d . . .
H10A H 1.0303 0.3072 0.1363 0.069 Uiso 1 1 calc R . .
H10B H 1.0672 0.3648 0.1533 0.069 Uiso 1 1 calc R . .
H10C H 1.1229 0.3247 0.1239 0.069 Uiso 1 1 calc R . .
C11A C 1.0914(9) 0.4174(5) 0.0773(4) 0.048(4) Uani 1 1 d . . .
H11A H 1.0716 0.4360 0.0510 0.072 Uiso 1 1 calc R . .
H11B H 1.1481 0.4042 0.0727 0.072 Uiso 1 1 calc R . .
H11C H 1.0907 0.4436 0.1016 0.072 Uiso 1 1 calc R . .
C12A C 0.8457(8) 0.3302(5) -0.0950(4) 0.047(4) Uani 1 1 d . . .
H12A H 0.8743 0.3410 -0.1222 0.056 Uiso 1 1 calc R . .
H12B H 0.8213 0.3641 -0.0823 0.056 Uiso 1 1 calc R . .
C13A C 0.7760(9) 0.2897(5) -0.1061(4) 0.051(4) Uani 1 1 d . . .
C14A C 0.7366(9) 0.2647(6) -0.0645(4) 0.060(5) Uani 1 1 d . . .
H14A H 0.7149 0.2947 -0.0462 0.090 Uiso 1 1 calc R . .
H14B H 0.7788 0.2440 -0.0483 0.090 Uiso 1 1 calc R . .
H14C H 0.6914 0.2397 -0.0726 0.090 Uiso 1 1 calc R . .
C15A C 0.7099(9) 0.3221(6) -0.1326(5) 0.083(5) Uani 1 1 d . . .
H15A H 0.7359 0.3385 -0.1583 0.124 Uiso 1 1 calc R . .
H15B H 0.6861 0.3515 -0.1146 0.124 Uiso 1 1 calc R . .
H15C H 0.6659 0.2966 -0.1418 0.124 Uiso 1 1 calc R . .
C16A C 0.8124(9) 0.2407(6) -0.1344(4) 0.067(5) Uani 1 1 d . . .
H16A H 0.8376 0.2558 -0.1608 0.100 Uiso 1 1 calc R . .
H16B H 0.7677 0.2152 -0.1423 0.100 Uiso 1 1 calc R . .
H16C H 0.8545 0.2208 -0.1176 0.100 Uiso 1 1 calc R . .
C17A C 0.8127(7) 0.2748(4) 0.0732(3) 0.024(3) Uani 1 1 d . . .
C18A C 0.8485(7) 0.2458(4) 0.1081(3) 0.025(3) Uani 1 1 d . . .
C19A C 0.8275(7) 0.2573(4) 0.1496(4) 0.032(3) Uani 1 1 d . . .
H19A H 0.8525 0.2369 0.1725 0.038 Uiso 1 1 calc R . .
C20A C 0.7694(7) 0.2991(5) 0.1598(3) 0.032(3) Uani 1 1 d . . .
C21A C 0.7316(7) 0.3255(4) 0.1243(3) 0.033(3) Uani 1 1 d . . .
H21A H 0.6901 0.3524 0.1302 0.040 Uiso 1 1 calc R . .
C22A C 0.7507(7) 0.3151(4) 0.0819(3) 0.026(3) Uani 1 1 d . . .
C23A C 0.9095(7) 0.1985(4) 0.0990(4) 0.037(4) Uani 1 1 d . . .
H23A H 0.9289 0.1829 0.1266 0.055 Uiso 1 1 calc R . .
H23B H 0.9568 0.2128 0.0826 0.055 Uiso 1 1 calc R . .
H23C H 0.8817 0.1696 0.0821 0.055 Uiso 1 1 calc R . .
C24A C 0.7441(9) 0.3129(6) 0.2041(4) 0.056(5) Uani 1 1 d . . .
C25A C 0.7632(10) 0.2970(8) 0.2782(4) 0.084(6) Uani 1 1 d . . .
H25A H 0.7978 0.2753 0.2981 0.126 Uiso 1 1 calc R . .
H25B H 0.7049 0.2871 0.2824 0.126 Uiso 1 1 calc R . .
H25C H 0.7707 0.3366 0.2842 0.126 Uiso 1 1 calc R . .
C26A C 0.6978(7) 0.3412(4) 0.0476(3) 0.028(3) Uani 1 1 d . . .
C27A C 0.7301(7) 0.3775(4) 0.0148(4) 0.033(3) Uani 1 1 d . . .
C28A C 0.6720(7) 0.4062(4) -0.0130(4) 0.037(3) Uani 1 1 d . . .
C29A C 0.5898(7) 0.3965(4) -0.0096(4) 0.034(3) Uani 1 1 d . . .
H29A H 0.5528 0.4144 -0.0291 0.041 Uiso 1 1 calc R . .
C30A C 0.5580(7) 0.3603(4) 0.0223(3) 0.025(3) Uani 1 1 d . . .
C31A C 0.6125(7) 0.3346(4) 0.0503(3) 0.028(3) Uani 1 1 d . . .
H31A H 0.5908 0.3112 0.0724 0.033 Uiso 1 1 calc R . .
C32A C 0.4681(7) 0.3497(4) 0.0285(3) 0.027(3) Uani 1 1 d . . .
C33A C 0.3323(7) 0.3759(5) 0.0077(4) 0.051(4) Uani 1 1 d . . .
H33A H 0.3035 0.4030 -0.0106 0.076 Uiso 1 1 calc R . .
H33B H 0.3145 0.3804 0.0379 0.076 Uiso 1 1 calc R . .
H33C H 0.3189 0.3384 -0.0022 0.076 Uiso 1 1 calc R . .
C34A C 0.7059(8) 0.4474(5) -0.0464(4) 0.058(4) Uani 1 1 d . . .
H34A H 0.6598 0.4634 -0.0629 0.086 Uiso 1 1 calc R . .
H34B H 0.7436 0.4282 -0.0663 0.086 Uiso 1 1 calc R . .
H34C H 0.7359 0.4770 -0.0314 0.086 Uiso 1 1 calc R . .
C1B C 0.5965(9) 0.4982(5) 0.1685(4) 0.0505(17) Uani 1 1 d U . .
H1BA H 0.6075 0.4575 0.1705 0.061 Uiso 1 1 calc R . .
N1B N 0.6063(7) 0.5221(4) 0.2136(3) 0.0444(19) Uani 1 1 d U . .
H1BB H 0.6127 0.5603 0.2111 0.053 Uiso 1 1 calc R . .
O1B O 0.4879(5) 0.4466(3) 0.2848(2) 0.038(2) Uani 1 1 d U . .
Zn1B Zn 0.49639(9) 0.50677(5) 0.24393(4) 0.0332(4) Uani 1 1 d U . .
C2B C 0.6574(10) 0.5225(5) 0.1356(4) 0.062(2) Uani 1 1 d U . .
H2BA H 0.7148 0.5125 0.1438 0.075 Uiso 1 1 calc R . .
H2BB H 0.6528 0.5634 0.1353 0.075 Uiso 1 1 calc R . .
N2B N 0.4519(7) 0.4817(4) 0.1843(3) 0.0440(19) Uani 1 1 d U . .
H2BC H 0.4545 0.4432 0.1827 0.053 Uiso 1 1 calc R . .
O2B O 0.4464(5) 0.5693(3) 0.2713(2) 0.034(2) Uani 1 1 d U . .
C3B C 0.6357(10) 0.4976(6) 0.0875(4) 0.067(2) Uani 1 1 d U . .
H3BA H 0.6720 0.5157 0.0658 0.080 Uiso 1 1 calc R . .
H3BB H 0.6483 0.4575 0.0872 0.080 Uiso 1 1 calc R . .
O3B O 0.6071(5) 0.4741(3) 0.4776(2) 0.037(2) Uani 1 1 d U . .
C4B C 0.5522(11) 0.5054(6) 0.0751(5) 0.072(2) Uani 1 1 d U . .
H4BA H 0.5423 0.4887 0.0462 0.086 Uiso 1 1 calc R . .
H4BB H 0.5393 0.5455 0.0734 0.086 Uiso 1 1 calc R . .
O4B O 0.5027(5) 0.5360(3) 0.4798(2) 0.036(2) Uani 1 1 d U . .
C5B C 0.4986(11) 0.4784(5) 0.1080(4) 0.063(2) Uani 1 1 d U . .
H5BA H 0.5129 0.4386 0.1099 0.075 Uiso 1 1 calc R . .
H5BB H 0.4400 0.4813 0.0989 0.075 Uiso 1 1 calc R . .
O5B O 0.1347(7) 0.5039(4) 0.3885(3) 0.077(3) Uani 1 1 d U . .
C6B C 0.5093(9) 0.5054(5) 0.1528(4) 0.0500(17) Uani 1 1 d U . .
H6BA H 0.4975 0.5459 0.1501 0.060 Uiso 1 1 calc R . .
O6B O 0.0827(5) 0.5676(3) 0.3427(3) 0.047(3) Uani 1 1 d . . .
C7B C 0.6811(9) 0.4990(6) 0.2382(5) 0.070(5) Uani 1 1 d . . .
H7BA H 0.7242 0.4881 0.2169 0.084 Uiso 1 1 calc R . .
H7BB H 0.6640 0.4652 0.2540 0.084 Uiso 1 1 calc R . .
C8B C 0.7191(10) 0.5403(6) 0.2708(5) 0.070(5) Uani 1 1 d . . .
C9B C 0.7581(9) 0.5895(7) 0.2467(6) 0.088(6) Uani 1 1 d . . .
H9BA H 0.7812 0.6156 0.2678 0.133 Uiso 1 1 calc R . .
H9BB H 0.7157 0.6082 0.2293 0.133 Uiso 1 1 calc R . .
H9BC H 0.8024 0.5761 0.2276 0.133 Uiso 1 1 calc R . .
C10B C 0.7857(12) 0.5069(8) 0.2948(7) 0.129(9) Uani 1 1 d . . .
H10D H 0.8126 0.5305 0.3165 0.193 Uiso 1 1 calc R . .
H10E H 0.8271 0.4937 0.2739 0.193 Uiso 1 1 calc R . .
H10F H 0.7600 0.4750 0.3092 0.193 Uiso 1 1 calc R . .
C11B C 0.6549(9) 0.5602(6) 0.3023(5) 0.067(5) Uani 1 1 d . . .
H11D H 0.6802 0.5866 0.3225 0.101 Uiso 1 1 calc R . .
H11E H 0.6327 0.5286 0.3185 0.101 Uiso 1 1 calc R . .
H11F H 0.6100 0.5785 0.2864 0.101 Uiso 1 1 calc R . .
C12B C 0.3631(11) 0.5000(6) 0.1767(5) 0.079(5) Uani 1 1 d . . .
H12C H 0.3573 0.5111 0.1459 0.095 Uiso 1 1 calc R . .
H12D H 0.3523 0.5333 0.1947 0.095 Uiso 1 1 calc R . .
C13B C 0.2964(11) 0.4566(7) 0.1870(6) 0.082(6) Uani 1 1 d . . .
C14B C 0.3006(12) 0.4373(7) 0.2342(5) 0.095(7) Uani 1 1 d . . .
H14D H 0.2928 0.4691 0.2535 0.142 Uiso 1 1 calc R . .
H14E H 0.3548 0.4204 0.2397 0.142 Uiso 1 1 calc R . .
H14F H 0.2570 0.4099 0.2395 0.142 Uiso 1 1 calc R . .
C15B C 0.2094(12) 0.4824(8) 0.1787(7) 0.126(8) Uani 1 1 d . . .
H15D H 0.2017 0.5145 0.1978 0.189 Uiso 1 1 calc R . .
H15E H 0.1666 0.4547 0.1849 0.189 Uiso 1 1 calc R . .
H15F H 0.2053 0.4942 0.1484 0.189 Uiso 1 1 calc R . .
C16B C 0.3081(13) 0.4059(7) 0.1560(6) 0.110(7) Uani 1 1 d . . .
H16D H 0.3635 0.3902 0.1602 0.165 Uiso 1 1 calc R . .
H16E H 0.3018 0.4180 0.1258 0.165 Uiso 1 1 calc R . .
H16F H 0.2663 0.3777 0.1627 0.165 Uiso 1 1 calc R . .
C17B C 0.4969(8) 0.4587(4) 0.3268(3) 0.032(3) Uani 1 1 d . . .
C18B C 0.5616(8) 0.4322(5) 0.3501(4) 0.039(4) Uani 1 1 d . . .
C19B C 0.5761(8) 0.4461(4) 0.3929(4) 0.038(4) Uani 1 1 d . . .
H19B H 0.6206 0.4290 0.4080 0.045 Uiso 1 1 calc R . .
C20B C 0.5276(8) 0.4841(4) 0.4141(3) 0.031(3) Uani 1 1 d . . .
C21B C 0.4623(8) 0.5086(5) 0.3922(4) 0.039(4) Uani 1 1 d . . .
H21B H 0.4276 0.5338 0.4074 0.047 Uiso 1 1 calc R . .
C22B C 0.4456(8) 0.4978(4) 0.3485(3) 0.032(3) Uani 1 1 d . . .
C23B C 0.6101(9) 0.3873(5) 0.3279(4) 0.050(4) Uani 1 1 d . . .
H23D H 0.6519 0.3727 0.3479 0.075 Uiso 1 1 calc R . .
H23E H 0.6374 0.4025 0.3021 0.075 Uiso 1 1 calc R . .
H23F H 0.5725 0.3574 0.3192 0.075 Uiso 1 1 calc R . .
C24B C 0.5426(8) 0.5009(4) 0.4592(3) 0.034(3) Uani 1 1 d . . .
C25B C 0.6264(9) 0.4863(5) 0.5226(4) 0.052(4) Uani 1 1 d . . .
H25D H 0.6736 0.4638 0.5319 0.078 Uiso 1 1 calc R . .
H25E H 0.5782 0.4778 0.5408 0.078 Uiso 1 1 calc R . .
H25F H 0.6403 0.5257 0.5255 0.078 Uiso 1 1 calc R . .
C26B C 0.3707(7) 0.5245(4) 0.3288(3) 0.028(3) Uani 1 1 d . . .
C27B C 0.3762(7) 0.5614(4) 0.2931(3) 0.028(3) Uani 1 1 d . . .
C28B C 0.3058(8) 0.5918(4) 0.2807(3) 0.032(3) Uani 1 1 d . . .
C29B C 0.2330(8) 0.5830(5) 0.3015(3) 0.035(3) Uani 1 1 d . . .
H29B H 0.1852 0.6029 0.2927 0.042 Uiso 1 1 calc R . .
C30B C 0.2271(8) 0.5454(5) 0.3355(4) 0.037(4) Uani 1 1 d . . .
C31B C 0.2948(8) 0.5177(5) 0.3486(3) 0.034(3) Uani 1 1 d . . .
H31B H 0.2903 0.4927 0.3723 0.041 Uiso 1 1 calc R . .
C32B C 0.1451(9) 0.5357(6) 0.3586(4) 0.058(4) Uani 1 1 d . . .
C33B C 0.0039(9) 0.5606(6) 0.3654(4) 0.069(5) Uani 1 1 d . . .
H33D H -0.0380 0.5848 0.3523 0.103 Uiso 1 1 calc R . .
H33E H 0.0108 0.5705 0.3961 0.103 Uiso 1 1 calc R . .
H33F H -0.0141 0.5219 0.3632 0.103 Uiso 1 1 calc R . .
C34B C 0.3119(8) 0.6348(5) 0.2442(4) 0.044(4) Uani 1 1 d . . .
H34D H 0.2575 0.6519 0.2396 0.067 Uiso 1 1 calc R . .
H34E H 0.3298 0.6165 0.2174 0.067 Uiso 1 1 calc R . .
H34F H 0.3522 0.6634 0.2522 0.067 Uiso 1 1 calc R . .
C1C C 0.2041(7) 0.6665(5) -0.0503(4) 0.041(4) Uani 1 1 d . . .
H1CA H 0.1931 0.7060 -0.0425 0.049 Uiso 1 1 calc R . .
N1C N 0.2393(6) 0.6380(3) -0.0115(3) 0.036(3) Uani 1 1 d . . .
H1CB H 0.2376 0.6000 -0.0163 0.044 Uiso 1 1 calc R . .
O1C O 0.3860(5) 0.7197(3) 0.0309(2) 0.032(2) Uani 1 1 d . . .
Zn1C Zn 0.36108(8) 0.66258(5) -0.00981(4) 0.0334(4) Uani 1 1 d . . .
C2C C 0.1218(9) 0.6401(5) -0.0663(5) 0.057(4) Uani 1 1 d . . .
H2CA H 0.1317 0.6011 -0.0747 0.068 Uiso 1 1 calc R . .
H2CB H 0.0807 0.6406 -0.0425 0.068 Uiso 1 1 calc R . .
N2C N 0.3467(6) 0.6893(4) -0.0726(3) 0.038(3) Uani 1 1 d . . .
H2CC H 0.3411 0.7277 -0.0721 0.045 Uiso 1 1 calc R . .
O2C O 0.4394(5) 0.6044(3) 0.0004(3) 0.038(2) Uani 1 1 d . . .
C3C C 0.0877(9) 0.6724(6) -0.1055(5) 0.078(5) Uani 1 1 d . . .
H3CA H 0.0351 0.6553 -0.1154 0.094 Uiso 1 1 calc R . .
H3CB H 0.0761 0.7112 -0.0970 0.094 Uiso 1 1 calc R . .
O3C O 0.4902(6) 0.7135(3) 0.2268(2) 0.041(2) Uani 1 1 d . . .
C4C C 0.1497(10) 0.6715(7) -0.1419(5) 0.086(5) Uani 1 1 d . . .
H4CA H 0.1277 0.6927 -0.1668 0.104 Uiso 1 1 calc R . .
H4CB H 0.1585 0.6328 -0.1514 0.104 Uiso 1 1 calc R . .
O4C O 0.5741(5) 0.6445(3) 0.2037(2) 0.040(3) Uani 1 1 d . . .
C5C C 0.2324(9) 0.6965(6) -0.1275(4) 0.058(5) Uani 1 1 d . . .
H5CA H 0.2244 0.7361 -0.1200 0.069 Uiso 1 1 calc R . .
H5CB H 0.2726 0.6944 -0.1517 0.069 Uiso 1 1 calc R . .
O5C O 0.7996(5) 0.6965(3) 0.0453(2) 0.038(2) Uani 1 1 d . . .
C6C C 0.2674(8) 0.6654(5) -0.0877(4) 0.042(4) Uani 1 1 d . . .
H6CA H 0.2772 0.6259 -0.0961 0.050 Uiso 1 1 calc R . .
O6C O 0.8248(5) 0.6386(3) -0.0108(2) 0.034(2) Uani 1 1 d . . .
C7C C 0.1914(8) 0.6508(5) 0.0287(4) 0.050(4) Uani 1 1 d . . .
H7CA H 0.2135 0.6854 0.0415 0.060 Uiso 1 1 calc R . .
H7CB H 0.1330 0.6578 0.0206 0.060 Uiso 1 1 calc R . .
C8C C 0.1933(9) 0.6067(5) 0.0623(5) 0.059(5) Uani 1 1 d . . .
C9C C 0.2799(10) 0.5929(6) 0.0756(5) 0.068(5) Uani 1 1 d . . .
H9CA H 0.3065 0.6260 0.0878 0.101 Uiso 1 1 calc R . .
H9CB H 0.3113 0.5803 0.0503 0.101 Uiso 1 1 calc R . .
H9CC H 0.2788 0.5635 0.0976 0.101 Uiso 1 1 calc R . .
C10C C 0.1423(11) 0.6276(7) 0.1021(5) 0.101(6) Uani 1 1 d . . .
H10G H 0.1686 0.6608 0.1142 0.152 Uiso 1 1 calc R . .
H10H H 0.1404 0.5985 0.1243 0.152 Uiso 1 1 calc R . .
H10I H 0.0858 0.6366 0.0928 0.152 Uiso 1 1 calc R . .
C11C C 0.1501(12) 0.5515(6) 0.0440(7) 0.103(7) Uani 1 1 d . . .
H11G H 0.1820 0.5373 0.0193 0.155 Uiso 1 1 calc R . .
H11H H 0.0936 0.5601 0.0345 0.155 Uiso 1 1 calc R . .
H11I H 0.1483 0.5235 0.0670 0.155 Uiso 1 1 calc R . .
C12C C 0.4189(8) 0.6751(6) -0.1024(4) 0.047(4) Uani 1 1 d . . .
H12E H 0.4467 0.6415 -0.0911 0.056 Uiso 1 1 calc R . .
H12F H 0.3967 0.6661 -0.1315 0.056 Uiso 1 1 calc R . .
C13C C 0.4828(8) 0.7204(5) -0.1072(4) 0.043(4) Uani 1 1 d . . .
C14C C 0.4450(9) 0.7711(6) -0.1299(4) 0.067(5) Uani 1 1 d . . .
H14G H 0.4211 0.7598 -0.1578 0.100 Uiso 1 1 calc R . .
H14H H 0.4883 0.7989 -0.1349 0.100 Uiso 1 1 calc R . .
H14I H 0.4016 0.7870 -0.1115 0.100 Uiso 1 1 calc R . .
C15C C 0.5540(10) 0.6967(7) -0.1340(5) 0.075(6) Uani 1 1 d . . .
H15G H 0.5331 0.6845 -0.1623 0.112 Uiso 1 1 calc R . .
H15H H 0.5784 0.6651 -0.1186 0.112 Uiso 1 1 calc R . .
H15I H 0.5964 0.7253 -0.1382 0.112 Uiso 1 1 calc R . .
C16C C 0.5205(8) 0.7373(5) -0.0637(4) 0.048(4) Uani 1 1 d . . .
H16G H 0.4774 0.7535 -0.0452 0.072 Uiso 1 1 calc R . .
H16H H 0.5643 0.7647 -0.0686 0.072 Uiso 1 1 calc R . .
H16I H 0.5439 0.7046 -0.0494 0.072 Uiso 1 1 calc R . .
C17C C 0.4188(8) 0.7087(4) 0.0694(3) 0.030(3) Uani 1 1 d . . .
C18C C 0.3825(7) 0.7335(4) 0.1058(4) 0.031(3) Uani 1 1 d . . .
C19C C 0.4138(7) 0.7237(4) 0.1469(3) 0.030(3) Uani 1 1 d . . .
H19C H 0.3871 0.7397 0.1713 0.036 Uiso 1 1 calc R . .
C20C C 0.4840(7) 0.6908(4) 0.1530(3) 0.029(3) Uani 1 1 d . . .
C21C C 0.5228(7) 0.6675(4) 0.1174(3) 0.027(3) Uani 1 1 d . . .
H21C H 0.5705 0.6450 0.1215 0.032 Uiso 1 1 calc R . .
C22C C 0.4926(7) 0.6765(4) 0.0752(3) 0.026(3) Uani 1 1 d . . .
C23C C 0.3069(8) 0.7697(5) 0.0994(4) 0.044(4) Uani 1 1 d . . .
H23G H 0.2934 0.7716 0.0684 0.066 Uiso 1 1 calc R . .
H23H H 0.3183 0.8070 0.1103 0.066 Uiso 1 1 calc R . .
H23I H 0.2599 0.7538 0.1153 0.066 Uiso 1 1 calc R . .
C24C C 0.5213(8) 0.6793(5) 0.1961(4) 0.041(4) Uani 1 1 d . . .
C25C C 0.5197(10) 0.7041(5) 0.2702(4) 0.056(5) Uani 1 1 d . . .
H25G H 0.4941 0.7309 0.2899 0.085 Uiso 1 1 calc R . .
H25H H 0.5800 0.7084 0.2709 0.085 Uiso 1 1 calc R . .
H25I H 0.5050 0.6664 0.2793 0.085 Uiso 1 1 calc R . .
C26C C 0.5456(7) 0.6544(4) 0.0384(3) 0.027(3) Uani 1 1 d . . .
C27C C 0.5199(7) 0.6177(4) 0.0060(4) 0.030(3) Uani 1 1 d . . .
C28C C 0.5782(8) 0.5954(4) -0.0227(3) 0.030(3) Uani 1 1 d . . .
C29C C 0.6612(7) 0.6100(4) -0.0187(3) 0.029(3) Uani 1 1 d . . .
H29C H 0.7006 0.5936 -0.0377 0.035 Uiso 1 1 calc R . .
C30C C 0.6881(7) 0.6476(4) 0.0118(3) 0.031(3) Uani 1 1 d . . .
C31C C 0.6299(7) 0.6690(4) 0.0404(3) 0.026(3) Uani 1 1 d . . .
H31C H 0.6476 0.6943 0.0621 0.031 Uiso 1 1 calc R . .
C32C C 0.5483(8) 0.5527(5) -0.0550(4) 0.039(4) Uani 1 1 d . . .
H32A H 0.5950 0.5403 -0.0729 0.058 Uiso 1 1 calc R . .
H32B H 0.5058 0.5692 -0.0736 0.058 Uiso 1 1 calc R . .
H32C H 0.5248 0.5210 -0.0394 0.058 Uiso 1 1 calc R . .
C33C C 0.7744(7) 0.6641(4) 0.0177(3) 0.031(3) Uani 1 1 d . . .
C34C C 0.9131(7) 0.6524(4) -0.0061(4) 0.043(4) Uani 1 1 d . . .
H34G H 0.9451 0.6323 -0.0281 0.064 Uiso 1 1 calc R . .
H34H H 0.9322 0.6417 0.0229 0.064 Uiso 1 1 calc R . .
H34I H 0.9208 0.6923 -0.0101 0.064 Uiso 1 1 calc R . .
C1S C 0.0876(12) 0.4313(7) 0.2978(5) 0.043(3) Uani 0.30 1 d PGDU A 1
H1SA H 0.0954 0.3944 0.3104 0.065 Uiso 0.30 1 calc PR A 1
H1SB H 0.0654 0.4564 0.3199 0.065 Uiso 0.30 1 calc PR A 1
H1SC H 0.1410 0.4454 0.2874 0.065 Uiso 0.30 1 calc PR A 1
C2S C 0.0267(12) 0.4276(7) 0.2596(5) 0.041(2) Uani 0.30 1 d PGDU A 1
H2SA H -0.0293 0.4160 0.2691 0.049 Uiso 0.30 1 calc PR A 1
H2SB H 0.0468 0.4025 0.2364 0.049 Uiso 0.30 1 calc PR A 1
C3S C 0.0294(12) 0.4887(7) 0.2458(5) 0.038(2) Uani 0.30 1 d PGDU A 1
H3SA H 0.0877 0.5009 0.2427 0.045 Uiso 0.30 1 calc PR A 1
H3SB H 0.0026 0.5120 0.2683 0.045 Uiso 0.30 1 calc PR A 1
C4S C -0.0162(13) 0.4954(8) 0.2023(6) 0.034(2) Uani 0.30 1 d PGDU A 1
H4SA H 0.0124 0.4721 0.1805 0.040 Uiso 0.30 1 calc PR A 1
H4SB H -0.0728 0.4803 0.2058 0.040 Uiso 0.30 1 calc PR A 1
C5S C -0.0235(16) 0.5543(8) 0.1839(6) 0.029(3) Uani 0.30 1 d PGDU A 1
H5SA H 0.0327 0.5689 0.1778 0.035 Uiso 0.30 1 calc PR A 1
H5SB H -0.0496 0.5786 0.2058 0.035 Uiso 0.30 1 calc PR A 1
C6S C -0.0750(18) 0.5559(11) 0.1419(7) 0.029(3) Uani 0.30 1 d PGDU A 1
H6SA H -0.0762 0.5939 0.1306 0.043 Uiso 0.30 1 calc PR A 1
H6SB H -0.1316 0.5436 0.1481 0.043 Uiso 0.30 1 calc PR A 1
H6SC H -0.0500 0.5313 0.1202 0.043 Uiso 0.30 1 calc PR A 1
C1T C -0.0493(8) 0.1797(5) 0.2485(9) 0.073(4) Uani 0.50 1 d PDU B 1
H1TA H -0.1076 0.1893 0.2438 0.109 Uiso 0.50 1 calc PR B 1
H1TB H -0.0412 0.1685 0.2787 0.109 Uiso 0.50 1 calc PR B 1
H1TC H -0.0340 0.1490 0.2292 0.109 Uiso 0.50 1 calc PR B 1
C2T C 0.0054(4) 0.2302(5) 0.2384(8) 0.073(3) Uani 0.50 1 d PDU B 1
H2TA H -0.0020 0.2411 0.2077 0.087 Uiso 0.50 1 calc PR B 1
H2TB H -0.0120 0.2618 0.2568 0.087 Uiso 0.50 1 calc PR B 1
C3T C 0.0968(5) 0.2171(4) 0.2470(9) 0.070(2) Uani 0.50 1 d PDU B 1
H3TA H 0.1160 0.1904 0.2247 0.084 Uiso 0.50 1 calc PR B 1
H3TB H 0.1014 0.1986 0.2756 0.084 Uiso 0.50 1 calc PR B 1
C4T C 0.1550(5) 0.2674(4) 0.2466(8) 0.071(2) Uani 0.50 1 d PDU B 1
H4TA H 0.1367 0.2951 0.2683 0.085 Uiso 0.50 1 calc PR B 1
H4TB H 0.1550 0.2851 0.2176 0.085 Uiso 0.50 1 calc PR B 1
C5T C 0.2422(5) 0.2461(4) 0.2578(8) 0.073(3) Uani 0.50 1 d PDU B 1
H5TA H 0.2435 0.2307 0.2876 0.087 Uiso 0.50 1 calc PR B 1
H5TB H 0.2594 0.2168 0.2372 0.087 Uiso 0.50 1 calc PR B 1
C6T C 0.2997(9) 0.2967(5) 0.2542(10) 0.078(4) Uani 0.50 1 d PDU B 1
H6TA H 0.3568 0.2854 0.2605 0.117 Uiso 0.50 1 calc PR B 1
H6TB H 0.2823 0.3250 0.2751 0.117 Uiso 0.50 1 calc PR B 1
H6TC H 0.2967 0.3119 0.2248 0.117 Uiso 0.50 1 calc PR B 1
O1W O 0.5162(5) 0.3727(2) 0.2169(2) 0.053(3) Uani 1 1 d DU C 1
H11W H 0.5444(7) 0.3898(4) 0.1978(5) 0.080 Uiso 1 1 d D D 1
H12W H 0.4982(9) 0.3421(4) 0.2070(7) 0.080 Uiso 1 1 d D E 1
O3W O 0.1854(4) 0.4692(4) 0.4662(2) 0.057(4) Uani 0.70 1 d PD F 1
H32W H 0.2348(4) 0.4808(7) 0.4697(6) 0.085 Uiso 0.70 1 d PD G 1
H31W H 0.1679(8) 0.4536(8) 0.4892(4) 0.085 Uiso 0.70 1 d PD H 1
O2W O 0.1104(9) 0.5046(4) 0.5257(3) 0.048(8) Uani 0.30 1 d PD I 2
H21W H 0.0922(10) 0.4793(6) 0.5091(3) 0.072 Uiso 0.30 1 d PD J 2
H22W H 0.1291(12) 0.4908(9) 0.5492(3) 0.072 Uiso 0.30 1 d PD K 2
C1U C 0.002(2) 0.3931(11) 0.2595(9) 0.060(6) Uani 0.20 1 d PGDU L 2
H1UA H 0.0303 0.4268 0.2695 0.090 Uiso 0.20 1 calc PR L 2
H1UB H -0.0458 0.3857 0.2780 0.090 Uiso 0.20 1 calc PR L 2
H1UC H -0.0160 0.3982 0.2294 0.090 Uiso 0.20 1 calc PR L 2
C2U C 0.063(2) 0.3433(12) 0.2618(15) 0.062(3) Uani 0.20 1 d PGDU L 2
H2UA H 0.1153 0.3533 0.2467 0.074 Uiso 0.20 1 calc PR L 2
H2UB H 0.0769 0.3358 0.2926 0.074 Uiso 0.20 1 calc PR L 2
C3U C 0.030(3) 0.2940(12) 0.2425(10) 0.062(3) Uani 0.20 1 d PGDU L 2
H3UA H 0.0375 0.3032 0.2115 0.075 Uiso 0.20 1 calc PR L 2
H3UB H -0.0299 0.3006 0.2477 0.075 Uiso 0.20 1 calc PR L 2
C4U C -0.021(3) 0.1805(12) 0.2403(14) 0.064(3) Uani 0.20 1 d PGDU L 2
H4UA H -0.0757 0.1874 0.2535 0.077 Uiso 0.20 1 calc PR L 2
H4UB H -0.0297 0.1675 0.2102 0.077 Uiso 0.20 1 calc PR L 2
C5U C 0.029(3) 0.2345(12) 0.2396(11) 0.064(3) Uani 0.20 1 d PGDU L 2
H5UA H 0.0712 0.2257 0.2620 0.076 Uiso 0.20 1 calc PR L 2
H5UB H 0.0592 0.2297 0.2118 0.076 Uiso 0.20 1 calc PR L 2
C6U C 0.023(4) 0.1374(11) 0.2653(14) 0.061(6) Uani 0.20 1 d PGDU L 2
H6UA H -0.0097 0.1033 0.2653 0.092 Uiso 0.20 1 calc PR L 2
H6UB H 0.0312 0.1501 0.2952 0.092 Uiso 0.20 1 calc PR L 2
H6UC H 0.0771 0.1302 0.2519 0.092 Uiso 0.20 1 calc PR L 2

loop_
_atom_site_aniso_label
_atom_site_aniso_U_11
_atom_site_aniso_U_22
_atom_site_aniso_U_33
_atom_site_aniso_U_23
_atom_site_aniso_U_13
_atom_site_aniso_U_12
C1A 0.024(6) 0.027(5) 0.031(6) 0.006(5) 0.001(5) 0.003(5)
N1A 0.018(5) 0.025(4) 0.033(4) 0.001(4) -0.004(4) -0.003(4)
O1A 0.028(5) 0.035(4) 0.027(4) 0.003(3) -0.002(3) -0.004(4)
Zn1A 0.0167(6) 0.0338(6) 0.0358(6) 0.0048(6) 0.0022(6) -0.0020(5)
C2A 0.011(6) 0.059(7) 0.043(7) 0.010(6) -0.002(5) 0.007(6)
N2A 0.029(6) 0.034(5) 0.030(5) -0.004(4) -0.003(4) -0.003(4)
O2A 0.017(4) 0.038(4) 0.062(5) 0.015(4) 0.012(4) 0.007(3)
C3A 0.028(7) 0.048(7) 0.093(9) 0.027(7) 0.033(6) 0.010(6)
O3A 0.039(6) 0.106(7) 0.027(5) -0.005(5) -0.005(4) 0.022(5)
C4A 0.063(8) 0.039(6) 0.053(7) 0.002(6) 0.052(6) 0.000(7)
O4A 0.052(6) 0.074(6) 0.044(5) -0.018(4) 0.003(4) 0.016(5)
C5A 0.049(9) 0.033(6) 0.039(7) -0.005(5) 0.004(6) 0.007(6)
O5A 0.016(4) 0.045(4) 0.050(5) 0.002(4) 0.000(3) -0.005(4)
C6A 0.026(6) 0.030(5) 0.023(5) 0.004(4) -0.003(5) -0.009(6)
O6A 0.021(4) 0.051(4) 0.046(5) 0.002(4) 0.001(4) 0.004(4)
C7A 0.030(7) 0.037(6) 0.032(6) 0.011(5) -0.005(5) 0.002(6)
C8A 0.028(7) 0.023(5) 0.041(7) 0.000(5) -0.010(5) -0.007(5)
C9A 0.038(8) 0.052(7) 0.039(7) -0.013(6) 0.000(6) 0.008(6)
C10A 0.046(9) 0.061(8) 0.030(6) -0.001(6) -0.010(5) -0.010(7)
C11A 0.053(9) 0.052(7) 0.039(7) -0.013(6) -0.005(6) -0.025(7)
C12A 0.049(8) 0.045(7) 0.046(7) 0.013(6) -0.028(6) -0.022(6)
C13A 0.050(9) 0.059(8) 0.045(7) 0.004(6) -0.016(7) -0.016(7)
C14A 0.051(10) 0.073(9) 0.057(9) -0.012(7) -0.020(7) -0.023(8)
C15A 0.055(9) 0.088(11) 0.105(11) 0.021(9) -0.056(8) -0.026(9)
C16A 0.050(10) 0.101(11) 0.050(8) -0.005(8) -0.012(7) -0.035(9)
C17A 0.021(6) 0.025(5) 0.025(6) 0.000(4) 0.003(5) -0.011(5)
C18A 0.016(6) 0.029(5) 0.030(6) -0.006(5) 0.005(5) 0.002(5)
C19A 0.015(6) 0.041(6) 0.040(7) 0.006(5) -0.011(5) 0.004(5)
C20A 0.021(7) 0.043(6) 0.033(6) -0.001(5) -0.008(5) 0.005(6)
C21A 0.028(7) 0.031(6) 0.041(6) -0.006(5) -0.001(5) 0.001(6)
C22A 0.021(6) 0.023(5) 0.034(6) -0.003(5) 0.004(5) -0.001(5)
C23A 0.031(7) 0.026(6) 0.053(7) 0.012(5) 0.001(6) 0.006(5)
C24A 0.055(10) 0.081(9) 0.031(7) -0.011(7) -0.013(6) -0.002(8)
C25A 0.054(11) 0.168(16) 0.030(8) -0.005(9) 0.004(7) 0.015(11)
C26A 0.027(7) 0.033(6) 0.024(5) -0.004(5) -0.001(5) -0.001(5)
C27A 0.027(7) 0.028(5) 0.045(7) 0.006(5) 0.004(5) 0.006(5)
C28A 0.030(7) 0.036(6) 0.044(7) 0.018(5) 0.006(5) 0.011(5)
C29A 0.029(7) 0.033(5) 0.039(7) 0.006(5) 0.000(6) 0.004(5)
C30A 0.017(6) 0.028(5) 0.030(6) -0.012(5) -0.001(5) 0.003(5)
C31A 0.018(6) 0.031(6) 0.034(6) -0.002(5) -0.001(5) -0.001(5)
C32A 0.016(6) 0.031(6) 0.035(6) -0.002(5) -0.006(5) 0.001(5)
C33A 0.015(7) 0.073(8) 0.064(9) 0.007(7) -0.002(6) 0.014(6)
C34A 0.027(8) 0.068(8) 0.077(9) 0.041(7) 0.010(7) 0.018(7)
C1B 0.056(3) 0.046(3) 0.049(3) 0.001(3) 0.015(2) 0.003(3)
N1B 0.041(3) 0.043(4) 0.050(3) 0.000(3) 0.008(3) 0.003(3)
O1B 0.042(5) 0.037(3) 0.034(3) -0.005(3) 0.004(3) 0.005(3)
Zn1B 0.0300(8) 0.0438(7) 0.0259(6) -0.0010(6) 0.0019(6) -0.0004(7)
C2B 0.070(4) 0.056(4) 0.061(3) 0.004(3) 0.023(3) 0.002(4)
N2B 0.052(4) 0.041(4) 0.039(3) 0.000(3) -0.009(3) -0.001(3)
O2B 0.030(4) 0.038(3) 0.034(4) 0.007(3) 0.003(3) -0.001(3)
C3B 0.080(3) 0.060(4) 0.060(3) 0.001(3) 0.025(3) 0.002(4)
O3B 0.039(5) 0.035(4) 0.037(4) -0.003(3) -0.009(3) 0.002(3)
C4B 0.087(4) 0.068(4) 0.061(3) -0.005(4) 0.015(3) -0.002(4)
O4B 0.042(4) 0.033(3) 0.034(4) -0.001(3) -0.003(3) -0.002(4)
C5B 0.078(4) 0.058(4) 0.054(3) -0.004(3) 0.006(3) -0.001(4)
O5B 0.061(6) 0.097(5) 0.073(5) 0.030(4) 0.003(4) -0.008(5)
C6B 0.061(3) 0.045(3) 0.044(3) 0.000(3) 0.003(3) 0.001(3)
O6B 0.025(5) 0.066(6) 0.051(5) 0.005(4) 0.010(4) -0.013(4)
C7B 0.027(9) 0.055(8) 0.128(13) 0.004(9) 0.011(8) 0.009(7)
C8B 0.044(10) 0.071(9) 0.095(12) 0.011(9) -0.014(8) 0.001(8)
C9B 0.026(9) 0.113(12) 0.126(15) -0.006(12) 0.009(9) -0.034(9)
C10B 0.063(14) 0.127(16) 0.20(2) 0.024(16) -0.052(13) 0.017(13)
C11B 0.050(10) 0.081(10) 0.070(10) 0.000(8) -0.018(8) -0.030(8)
C12B 0.101(12) 0.052(8) 0.083(10) 0.010(7) -0.056(9) -0.013(10)
C13B 0.063(12) 0.074(10) 0.109(13) -0.019(9) -0.034(9) -0.012(9)
C14B 0.087(14) 0.099(13) 0.099(14) -0.022(10) -0.023(11) -0.018(11)
C15B 0.062(12) 0.124(16) 0.192(19) 0.006(15) -0.073(12) 0.015(12)
C16B 0.103(15) 0.110(13) 0.116(14) -0.036(11) -0.025(12) -0.056(11)
C17B 0.044(8) 0.031(5) 0.021(5) 0.001(4) 0.001(6) 0.000(6)
C18B 0.047(9) 0.036(7) 0.035(7) 0.007(5) 0.003(6) 0.004(6)
C19B 0.051(9) 0.029(6) 0.033(7) 0.002(5) -0.003(6) -0.001(6)
C20B 0.044(8) 0.029(6) 0.021(5) -0.006(5) -0.006(5) -0.008(5)
C21B 0.052(8) 0.035(6) 0.031(6) 0.001(5) 0.003(6) -0.008(6)
C22B 0.041(8) 0.024(5) 0.030(6) 0.003(5) 0.000(5) -0.005(6)
C23B 0.055(10) 0.060(8) 0.034(7) 0.016(6) 0.015(6) 0.019(7)
C24B 0.033(7) 0.029(6) 0.039(6) 0.006(5) -0.010(5) -0.010(6)
C25B 0.070(10) 0.032(6) 0.053(7) -0.001(5) -0.035(7) -0.003(7)
C26B 0.026(7) 0.039(6) 0.020(5) -0.003(4) 0.001(5) 0.001(6)
C27B 0.023(7) 0.031(5) 0.031(6) -0.001(5) 0.003(5) -0.005(5)
C28B 0.026(7) 0.043(7) 0.025(6) 0.001(5) 0.010(5) -0.007(6)
C29B 0.023(7) 0.053(7) 0.030(6) -0.005(6) -0.004(5) 0.001(6)
C30B 0.032(8) 0.052(7) 0.026(6) 0.004(5) 0.000(5) -0.007(6)
C31B 0.039(8) 0.044(7) 0.020(6) 0.006(5) -0.001(5) -0.013(6)
C32B 0.043(9) 0.078(9) 0.052(8) 0.025(7) -0.012(7) -0.029(8)
C33B 0.034(9) 0.108(11) 0.064(9) 0.007(8) 0.025(8) -0.014(9)
C34B 0.036(8) 0.049(7) 0.048(7) 0.011(6) 0.010(6) 0.009(6)
C1C 0.021(7) 0.038(7) 0.065(8) -0.006(6) -0.015(6) 0.005(6)
N1C 0.021(6) 0.025(4) 0.063(7) -0.006(5) 0.005(5) 0.001(4)
O1C 0.036(5) 0.041(4) 0.020(4) -0.005(3) -0.007(3) 0.003(4)
Zn1C 0.0211(7) 0.0386(6) 0.0405(7) -0.0110(6) -0.0003(6) -0.0006(6)
C2C 0.029(8) 0.046(7) 0.095(10) -0.014(7) 0.016(7) -0.013(7)
N2C 0.030(6) 0.041(5) 0.041(5) -0.018(4) 0.004(4) -0.003(5)
O2C 0.029(5) 0.033(4) 0.053(5) -0.019(4) -0.005(4) 0.004(3)
C3C 0.022(8) 0.072(10) 0.141(13) -0.010(10) -0.039(8) -0.005(8)
O3C 0.041(6) 0.050(4) 0.031(4) -0.007(4) 0.000(4) -0.007(4)
C4C 0.081(11) 0.091(11) 0.087(10) -0.012(9) -0.060(8) -0.017(10)
O4C 0.043(6) 0.038(4) 0.039(5) 0.002(4) -0.002(4) 0.003(4)
C5C 0.040(9) 0.073(9) 0.060(9) -0.009(7) -0.022(7) 0.002(8)
O5C 0.024(5) 0.045(5) 0.046(5) 0.000(4) 0.004(4) -0.006(4)
C6C 0.034(7) 0.039(6) 0.051(7) -0.019(6) -0.019(6) -0.001(6)
O6C 0.022(4) 0.035(4) 0.046(5) -0.004(4) 0.007(4) -0.001(3)
C7C 0.026(8) 0.049(7) 0.076(9) 0.009(7) 0.024(6) -0.005(6)
C8C 0.048(10) 0.049(7) 0.079(10) 0.021(7) 0.025(8) -0.005(7)
C9C 0.054(11) 0.069(9) 0.080(10) 0.034(8) 0.013(8) -0.006(8)
C10C 0.067(12) 0.128(13) 0.108(12) 0.054(10) 0.055(9) 0.024(11)
C11C 0.071(13) 0.058(9) 0.181(19) 0.025(11) 0.010(12) -0.032(9)
C12C 0.033(7) 0.075(9) 0.033(6) -0.018(6) 0.014(5) 0.006(7)
C13C 0.023(8) 0.077(8) 0.029(6) 0.001(6) 0.013(5) -0.002(7)
C14C 0.036(9) 0.122(12) 0.042(8) 0.028(8) 0.004(7) -0.007(9)
C15C 0.048(10) 0.119(13) 0.058(9) -0.007(9) 0.019(7) -0.006(10)
C16C 0.044(9) 0.056(7) 0.044(7) 0.010(6) 0.006(6) -0.003(7)
C17C 0.035(8) 0.024(5) 0.032(6) -0.003(5) 0.009(5) 0.003(5)
C18C 0.019(7) 0.032(6) 0.041(6) -0.008(5) 0.001(5) -0.002(5)
C19C 0.033(7) 0.030(6) 0.026(6) -0.010(5) 0.015(5) -0.003(5)
C20C 0.033(7) 0.034(6) 0.018(5) -0.002(4) 0.009(5) -0.005(5)
C21C 0.018(6) 0.026(5) 0.036(6) 0.006(5) 0.001(5) -0.004(5)
C22C 0.027(6) 0.018(5) 0.033(6) -0.002(4) 0.000(5) -0.004(5)
C23C 0.045(9) 0.052(7) 0.034(7) -0.019(6) 0.004(6) 0.013(7)
C24C 0.051(9) 0.035(6) 0.037(6) 0.002(5) 0.007(6) -0.022(6)
C25C 0.075(12) 0.066(8) 0.028(7) -0.003(6) -0.004(7) 0.014(8)
C26C 0.023(6) 0.027(6) 0.030(6) 0.003(5) 0.012(5) -0.001(5)
C27C 0.022(7) 0.028(5) 0.039(6) -0.008(5) -0.001(5) 0.000(5)
C28C 0.033(7) 0.029(6) 0.027(6) -0.012(5) -0.009(5) 0.008(5)
C29C 0.023(7) 0.031(5) 0.034(6) -0.008(5) 0.005(5) 0.010(5)
C30C 0.035(7) 0.031(5) 0.025(6) 0.006(5) 0.004(5) 0.000(5)
C31C 0.032(7) 0.026(5) 0.021(5) -0.001(4) 0.001(5) 0.004(6)
C32C 0.028(8) 0.041(6) 0.048(7) -0.013(6) -0.003(6) 0.007(6)
C33C 0.038(7) 0.021(5) 0.034(6) 0.006(5) 0.015(5) -0.006(5)
C34C 0.031(7) 0.032(6) 0.066(8) -0.007(6) 0.012(6) -0.009(5)
C1S 0.045(5) 0.042(5) 0.043(5) 0.000(4) 0.000(4) 0.000(4)
C2S 0.041(4) 0.040(4) 0.041(4) 0.000(3) 0.001(4) 0.001(4)
C3S 0.038(4) 0.038(4) 0.037(3) -0.004(3) 0.000(3) 0.000(3)
C4S 0.033(4) 0.035(3) 0.033(3) -0.004(3) 0.002(3) -0.002(3)
C5S 0.028(4) 0.031(4) 0.029(4) -0.007(3) 0.002(3) -0.001(4)
C6S 0.027(5) 0.030(5) 0.029(5) -0.005(4) 0.002(4) -0.001(5)
C1T 0.074(5) 0.073(6) 0.071(7) -0.002(6) -0.001(6) 0.000(5)
C2T 0.073(4) 0.074(5) 0.072(5) 0.000(5) -0.002(5) 0.002(4)
C3T 0.071(3) 0.072(4) 0.067(4) -0.002(4) 0.003(4) 0.003(3)
C4T 0.073(3) 0.072(4) 0.068(4) -0.003(4) 0.002(4) 0.002(3)
C5T 0.073(4) 0.076(5) 0.070(5) -0.005(5) 0.002(5) 0.000(4)
C6T 0.078(5) 0.080(6) 0.076(7) 0.002(6) 0.001(6) -0.001(5)
O1W 0.052(5) 0.046(4) 0.061(5) -0.004(4) -0.001(4) 0.002(4)
O3W 0.090(11) 0.029(6) 0.051(7) 0.025(5) -0.002(7) 0.026(6)
O2W 0.044(18) 0.037(14) 0.062(17) 0.001(13) 0.032(13) -0.001(14)
C1U 0.092(11) 0.059(6) 0.028(13) 0.019(11) 0.009(13) -0.010(7)
C2U 0.095(7) 0.063(4) 0.027(7) 0.015(5) 0.008(6) -0.006(5)
C3U 0.097(6) 0.064(3) 0.027(5) 0.014(5) 0.007(5) -0.005(5)
C4U 0.101(6) 0.064(4) 0.026(6) 0.009(6) 0.002(6) -0.006(5)
C5U 0.099(6) 0.065(4) 0.027(6) 0.012(5) 0.002(6) -0.005(5)
C6U 0.102(14) 0.059(7) 0.022(13) 0.000(8) 0.006(11) -0.002(10)

loop_
_atom_type_symbol
_atom_type_description
_atom_type_scat_dispersion_real
_atom_type_scat_dispersion_imag
_atom_type_scat_source
C C 0.0033 0.0016 'International Tables Vol C Tables 4.2.6.8 and 6.1.1.4'
H H 0.0000 0.0000 'International Tables Vol C Tables 4.2.6.8 and 6.1.1.4'
N N 0.0061 0.0033 'International Tables Vol C Tables 4.2.6.8 and 6.1.1.4'
O O 0.0106 0.0060 'International Tables Vol C Tables 4.2.6.8 and 6.1.1.4'
Zn Zn 0.2839 1.4301 'International Tables Vol C Tables 4.2.6.8 and 6.1.1.4'

loop_
_geom_angle_atom_site_label_1
_geom_angle_atom_site_label_2
_geom_angle_atom_site_label_3
_geom_angle
C2A C1A C6A 110.2(8)
C2A C1A N1A 113.0(8)
C6A C1A N1A 108.2(8)
C7A N1A C1A 112.4(8)
C7A N1A Zn1A 115.0(6)
C1A N1A Zn1A 105.5(6)
C17A O1A Zn1A 116.9(6)
O1A Zn1A O2A 107.4(3)
O1A Zn1A N1A 118.3(3)
O2A Zn1A N1A 108.5(3)
O1A Zn1A N2A 117.6(3)
O2A Zn1A N2A 115.6(3)
N1A Zn1A N2A 88.7(3)
C3A C2A C1A 110.4(10)
C12A N2A C6A 111.5(8)
C12A N2A Zn1A 112.9(7)
C6A N2A Zn1A 104.8(6)
C27A O2A Zn1A 119.3(6)
C2A C3A C4A 111.7(10)
C24A O3A C25A 114.1(11)
C5A C4A C3A 109.2(9)
C4A C5A C6A 113.2(9)
N2A C6A C1A 110.8(8)
N2A C6A C5A 113.0(8)
C1A C6A C5A 109.1(9)
C32A O6A C33A 115.5(9)
N1A C7A C8A 116.0(9)
C7A C8A C9A 111.9(9)
C7A C8A C10A 108.6(9)
C9A C8A C10A 108.7(9)
C7A C8A C11A 109.8(9)
C9A C8A C11A 108.9(9)
C10A C8A C11A 108.9(9)
N2A C12A C13A 113.6(9)
C12A C13A C14A 111.4(10)
C12A C13A C15A 107.6(10)
C14A C13A C15A 110.3(12)
C12A C13A C16A 109.1(11)
C14A C13A C16A 108.4(11)
C15A C13A C16A 110.0(11)
O1A C17A C18A 119.0(9)
O1A C17A C22A 121.9(9)
C18A C17A C22A 119.0(9)
C19A C18A C17A 121.2(10)
C19A C18A C23A 119.1(9)
C17A C18A C23A 119.6(9)
C18A C19A C20A 121.6(10)
C21A C20A C19A 116.1(10)
C21A C20A C24A 120.0(11)
C19A C20A C24A 123.7(11)
C22A C21A C20A 124.2(11)
C21A C22A C17A 117.7(9)
C21A C22A C26A 117.9(10)
C17A C22A C26A 123.9(9)
O4A C24A O3A 121.9(11)
O4A C24A C20A 125.8(12)
O3A C24A C20A 112.2(12)
C31A C26A C27A 118.2(10)
C31A C26A C22A 118.4(9)
C27A C26A C22A 123.1(10)
O2A C27A C26A 122.2(10)
O2A C27A C28A 119.6(10)
C26A C27A C28A 118.2(10)
C29A C28A C27A 120.5(10)
C29A C28A C34A 121.0(10)
C27A C28A C34A 118.5(11)
C28A C29A C30A 121.2(10)
C31A C30A C29A 118.8(10)
C31A C30A C32A 117.8(9)
C29A C30A C32A 123.4(10)
C30A C31A C26A 122.9(10)
O5A C32A O6A 121.8(10)
O5A C32A C30A 126.2(10)
O6A C32A C30A 112.0(9)
C6B C1B N1B 110.6(10)
C6B C1B C2B 110.2(11)
N1B C1B C2B 113.3(11)
C1B N1B C7B 113.5(10)
C1B N1B Zn1B 105.1(8)
C7B N1B Zn1B 113.2(8)
C17B O1B Zn1B 117.4(6)
O2B Zn1B O1B 106.1(3)
O2B Zn1B N1B 115.3(4)
O1B Zn1B N1B 119.9(4)
O2B Zn1B N2B 118.6(4)
O1B Zn1B N2B 109.6(4)
N1B Zn1B N2B 87.1(4)
C1B C2B C3B 108.8(11)
C6B N2B C12B 112.5(10)
C6B N2B Zn1B 104.8(8)
C12B N2B Zn1B 112.4(8)
C27B O2B Zn1B 118.0(6)
C4B C3B C2B 113.5(12)
C24B O3B C25B 117.9(9)
C3B C4B C5B 108.3(13)
C4B C5B C6B 111.2(12)
N2B C6B C1B 109.6(10)
N2B C6B C5B 111.1(11)
C1B C6B C5B 110.3(12)
C32B O6B C33B 114.1(10)
N1B C7B C8B 113.6(11)
C11B C8B C10B 110.0(14)
C11B C8B C9B 110.3(13)
C10B C8B C9B 110.6(14)
C11B C8B C7B 110.8(13)
C10B C8B C7B 104.7(13)
C9B C8B C7B 110.4(13)
N2B C12B C13B 115.6(11)
C14B C13B C12B 111.9(13)
C14B C13B C15B 108.5(16)
C12B C13B C15B 109.1(14)
C14B C13B C16B 109.6(14)
C12B C13B C16B 108.9(14)
C15B C13B C16B 108.8(14)
O1B C17B C18B 118.2(10)
O1B C17B C22B 122.6(10)
C18B C17B C22B 119.2(9)
C19B C18B C17B 119.8(11)
C19B C18B C23B 121.5(11)
C17B C18B C23B 118.6(10)
C20B C19B C18B 121.4(11)
C19B C20B C21B 119.2(10)
C19B C20B C24B 122.8(11)
C21B C20B C24B 118.1(10)
C20B C21B C22B 122.6(11)
C21B C22B C17B 117.7(10)
C21B C22B C26B 117.8(10)
C17B C22B C26B 124.3(9)
O4B C24B O3B 120.9(10)
O4B C24B C20B 126.0(11)
O3B C24B C20B 113.1(10)
C31B C26B C27B 118.2(10)
C31B C26B C22B 119.1(9)
C27B C26B C22B 122.3(10)
O2B C27B C28B 118.6(9)
O2B C27B C26B 122.3(10)
C28B C27B C26B 119.1(10)
C29B C28B C27B 119.5(10)
C29B C28B C34B 120.6(11)
C27B C28B C34B 120.0(10)
C28B C29B C30B 121.2(11)
C31B C30B C29B 119.7(11)
C31B C30B C32B 119.5(11)
C29B C30B C32B 120.8(11)
C30B C31B C26B 122.1(10)
O5B C32B O6B 122.0(13)
O5B C32B C30B 125.0(13)
O6B C32B C30B 113.0(10)
N1C C1C C6C 109.8(9)
N1C C1C C2C 113.1(10)
C6C C1C C2C 108.9(10)
C1C N1C C7C 111.9(9)
C1C N1C Zn1C 104.6(7)
C7C N1C Zn1C 114.5(7)
C17C O1C Zn1C 121.9(6)
O1C Zn1C O2C 106.4(3)
O1C Zn1C N2C 114.6(3)
O2C Zn1C N2C 117.4(4)
O1C Zn1C N1C 115.3(4)
O2C Zn1C N1C 115.1(3)
N2C Zn1C N1C 87.6(4)
C3C C2C C1C 110.4(10)
C6C N2C C12C 112.6(8)
C6C N2C Zn1C 105.8(7)
C12C N2C Zn1C 114.3(7)
C27C O2C Zn1C 118.9(6)
C4C C3C C2C 109.8(12)
C24C O3C C25C 115.6(9)
C3C C4C C5C 111.1(12)
C4C C5C C6C 110.9(11)
N2C C6C C1C 109.4(9)
N2C C6C C5C 112.1(10)
C1C C6C C5C 110.0(10)
C33C O6C C34C 114.9(8)
C8C C7C N1C 114.8(10)
C7C C8C C9C 111.8(12)
C7C C8C C10C 107.8(11)
C9C C8C C10C 110.4(13)
C7C C8C C11C 109.9(12)
C9C C8C C11C 108.6(12)
C10C C8C C11C 108.3(13)
C13C C12C N2C 114.8(10)
C12C C13C C15C 107.2(11)
C12C C13C C16C 112.3(10)
C15C C13C C16C 105.9(11)
C12C C13C C14C 110.5(11)
C15C C13C C14C 110.6(11)
C16C C13C C14C 110.2(11)
O1C C17C C18C 117.7(10)
O1C C17C C22C 123.5(9)
C18C C17C C22C 118.6(10)
C19C C18C C17C 120.5(10)
C19C C18C C23C 120.9(10)
C17C C18C C23C 118.6(10)
C18C C19C C20C 121.2(10)
C21C C20C C19C 119.4(9)
C21C C20C C24C 116.7(10)
C19C C20C C24C 123.9(9)
C20C C21C C22C 120.9(10)
C21C C22C C17C 119.3(9)
C21C C22C C26C 116.1(10)
C17C C22C C26C 124.4(9)
O4C C24C O3C 123.0(10)
O4C C24C C20C 125.8(10)
O3C C24C C20C 111.2(10)
C27C C26C C31C 118.5(9)
C27C C26C C22C 126.0(10)
C31C C26C C22C 115.2(9)
O2C C27C C26C 121.9(9)
O2C C27C C28C 118.4(9)
C26C C27C C28C 119.6(10)
C29C C28C C27C 119.7(9)
C29C C28C C32C 122.5(10)
C27C C28C C32C 117.6(10)
C30C C29C C28C 121.9(10)
C29C C30C C31C 117.7(11)
C29C C30C C33C 124.3(10)
C31C C30C C33C 117.8(9)
C30C C31C C26C 122.3(9)
O5C C33C O6C 122.9(11)
O5C C33C C30C 125.2(10)
O6C C33C C30C 111.9(9)
C1S C2S C3S 97.9
C2S C3S C4S 109.1
C5S C4S C3S 117.2
C4S C5S C6S 112.1
C3T C2T C1T 110.8(10)
C2T C3T C4T 115.1(8)
C3T C4T C5T 107.1(8)
C6T C5T C4T 105.7(10)
C3U C2U C1U 112.5
C2U C3U C5U 148.8
C6U C4U C5U 110.6
C3U C5U C4U 148.2

loop_
_geom_bond_atom_site_label_1
_geom_bond_atom_site_label_2
_geom_bond_distance
C1A C2A 1.508(15)
C1A C6A 1.521(14)
C1A N1A 1.538(13)
N1A C7A 1.492(13)
N1A Zn1A 2.027(9)
O1A C17A 1.326(12)
O1A Zn1A 1.901(7)
Zn1A O2A 1.901(7)
Zn1A N2A 2.045(8)
C2A C3A 1.503(17)
N2A C12A 1.495(14)
N2A C6A 1.511(14)
O2A C27A 1.316(14)
C3A C4A 1.533(18)
O3A C24A 1.328(16)
O3A C25A 1.454(15)
C4A C5A 1.507(17)
O4A C24A 1.235(16)
C5A C6A 1.530(15)
O5A C32A 1.194(12)
O6A C32A 1.356(13)
O6A C33A 1.446(14)
C7A C8A 1.509(15)
C8A C9A 1.519(17)
C8A C10A 1.543(15)
C8A C11A 1.551(16)
C12A C13A 1.528(18)
C13A C14A 1.554(19)
C13A C15A 1.55(2)
C13A C16A 1.581(19)
C17A C18A 1.407(14)
C17A C22A 1.421(15)
C18A C19A 1.352(15)
C18A C23A 1.533(15)
C19A C20A 1.413(16)
C20A C21A 1.404(15)
C20A C24A 1.463(16)
C21A C22A 1.367(14)
C22A C26A 1.497(15)
C26A C31A 1.388(15)
C26A C27A 1.436(15)
C27A C28A 1.445(16)
C28A C29A 1.352(16)
C28A C34A 1.531(16)
C29A C30A 1.412(15)
C30A C31A 1.379(15)
C30A C32A 1.487(15)
C1B C6B 1.50(2)
C1B N1B 1.511(15)
C1B C2B 1.529(19)
N1B C7B 1.531(18)
N1B Zn1B 2.040(11)
O1B C17B 1.333(12)
O1B Zn1B 1.925(7)
Zn1B O2B 1.908(7)
Zn1B N2B 2.062(10)
C2B C3B 1.636(19)
N2B C6B 1.460(16)
N2B C12B 1.519(19)
O2B C27B 1.329(14)
C3B C4B 1.41(2)
O3B C24B 1.352(14)
O3B C25B 1.450(13)
C4B C5B 1.48(2)
O4B C24B 1.240(13)
C5B C6B 1.535(17)
O5B C32B 1.211(15)
O6B C32B 1.359(16)
O6B C33B 1.462(16)
C7B C8B 1.54(2)
C8B C11B 1.50(2)
C8B C10B 1.53(2)
C8B C9B 1.54(2)
C12B C13B 1.53(2)
C13B C14B 1.53(2)
C13B C15B 1.56(2)
C13B C16B 1.56(2)
C17B C18B 1.421(17)
C17B C22B 1.423(16)
C18B C19B 1.382(16)
C18B C23B 1.499(17)
C19B C20B 1.371(16)
C20B C21B 1.385(16)
C20B C24B 1.465(15)
C21B C22B 1.395(15)
C22B C26B 1.498(16)
C26B C31B 1.379(17)
C26B C27B 1.419(14)
C27B C28B 1.406(16)
C28B C29B 1.354(16)
C28B C34B 1.534(15)
C29B C30B 1.388(16)
C30B C31B 1.343(17)
C30B C32B 1.520(19)
C1C N1C 1.491(15)
C1C C6C 1.538(17)
C1C C2C 1.553(18)
N1C C7C 1.493(15)
N1C Zn1C 2.054(9)
O1C C17C 1.326(13)
O1C Zn1C 1.905(7)
Zn1C O2C 1.914(7)
Zn1C N2C 2.050(9)
C2C C3C 1.54(2)
N2C C6C 1.481(15)
N2C C12C 1.524(15)
O2C C27C 1.350(13)
C3C C4C 1.50(2)
O3C C24C 1.351(13)
O3C C25C 1.437(14)
C4C C5C 1.53(2)
O4C C24C 1.221(14)
C5C C6C 1.544(17)
O5C C33C 1.225(13)
O6C C33C 1.346(13)
O6C C34C 1.470(13)
C7C C8C 1.483(18)
C8C C9C 1.50(2)
C8C C10C 1.56(2)
C8C C11C 1.61(2)
C12C C13C 1.510(18)
C13C C15C 1.526(19)
C13C C16C 1.528(17)
C13C C14C 1.535(19)
C17C C18C 1.400(15)
C17C C22C 1.433(16)
C18C C19C 1.382(15)
C18C C23C 1.513(17)
C19C C20C 1.397(16)
C20C C21C 1.383(14)
C20C C24C 1.482(15)
C21C C22C 1.404(14)
C22C C26C 1.519(14)
C26C C27C 1.396(14)
C26C C31C 1.407(16)
C27C C28C 1.399(15)
C28C C29C 1.392(16)
C28C C32C 1.511(15)
C29C C30C 1.377(14)
C30C C31C 1.386(15)
C30C C33C 1.460(16)
C1S C2S 1.5352
C2S C3S 1.5357
C3S C4S 1.5379
C4S C5S 1.5344
C5S C6S 1.5378
C1T C2T 1.537(10)
C2T C3T 1.533(9)
C3T C4T 1.535(9)
C4T C5T 1.538(10)
C5T C6T 1.538(10)
C1U C2U 1.5541
C2U C3U 1.4367
C3U C5U 1.4370
C4U C6U 1.4757
C4U C5U 1.5344

loop_
_geom_torsion_atom_site_label_1
_geom_torsion_atom_site_label_2
_geom_torsion_atom_site_label_3
_geom_torsion_atom_site_label_4
_geom_torsion
C2A C1A N1A C7A -72.7(10)
C6A C1A N1A C7A 165.0(8)
C2A C1A N1A Zn1A 161.3(7)
C6A C1A N1A Zn1A 39.0(8)
C17A O1A Zn1A O2A -42.7(8)
C17A O1A Zn1A N1A 80.4(8)
C17A O1A Zn1A N2A -175.0(7)
C7A N1A Zn1A O1A -18.1(7)
C1A N1A Zn1A O1A 106.3(6)
C7A N1A Zn1A O2A 104.4(7)
C1A N1A Zn1A O2A -131.2(6)
C7A N1A Zn1A N2A -139.0(7)
C1A N1A Zn1A N2A -14.6(6)
C6A C1A C2A C3A -59.7(12)
N1A C1A C2A C3A 179.1(9)
O1A Zn1A N2A C12A 104.5(7)
O2A Zn1A N2A C12A -24.1(8)
N1A Zn1A N2A C12A -134.0(7)
O1A Zn1A N2A C6A -134.0(6)
O2A Zn1A N2A C6A 97.4(6)
N1A Zn1A N2A C6A -12.5(6)
O1A Zn1A O2A C27A -35.5(8)
N1A Zn1A O2A C27A -164.4(8)
N2A Zn1A O2A C27A 97.9(8)
C1A C2A C3A C4A 58.5(13)
C2A C3A C4A C5A -55.0(13)
C3A C4A C5A C6A 54.6(13)
C12A N2A C6A C1A 160.9(9)
Zn1A N2A C6A C1A 38.5(9)
C12A N2A C6A C5A -76.3(11)
Zn1A N2A C6A C5A 161.3(7)
C2A C1A C6A N2A -177.4(8)
N1A C1A C6A N2A -53.4(10)
C2A C1A C6A C5A 57.6(11)
N1A C1A C6A C5A -178.3(8)
C4A C5A C6A N2A 179.7(9)
C4A C5A C6A C1A -56.6(12)
C1A N1A C7A C8A 143.0(9)
Zn1A N1A C7A C8A -96.3(9)
N1A C7A C8A C9A 54.1(12)
N1A C7A C8A C10A 174.1(9)
N1A C7A C8A C11A -66.9(12)
C6A N2A C12A C13A 151.8(9)
Zn1A N2A C12A C13A -90.6(10)
N2A C12A C13A C14A 50.6(14)
N2A C12A C13A C15A 171.6(10)
N2A C12A C13A C16A -69.1(13)
Zn1A O1A C17A C18A -122.9(9)
Zn1A O1A C17A C22A 58.2(12)
O1A C17A C18A C19A 178.1(10)
C22A C17A C18A C19A -3.0(16)
O1A C17A C18A C23A -4.6(15)
C22A C17A C18A C23A 174.3(9)
C17A C18A C19A C20A -0.3(17)
C23A C18A C19A C20A -177.7(10)
C18A C19A C20A C21A 3.3(16)
C18A C19A C20A C24A 179.5(12)
C19A C20A C21A C22A -3.2(17)
C24A C20A C21A C22A -179.6(11)
C20A C21A C22A C17A 0.1(17)
C20A C21A C22A C26A 172.4(10)
O1A C17A C22A C21A -178.1(10)
C18A C17A C22A C21A 3.0(15)
O1A C17A C22A C26A 10.1(16)
C18A C17A C22A C26A -168.7(10)
C25A O3A C24A O4A 4(2)
C25A O3A C24A C20A -179.0(12)
C21A C20A C24A O4A -1(2)
C19A C20A C24A O4A -177.2(13)
C21A C20A C24A O3A -178.4(11)
C19A C20A C24A O3A 5.5(18)
C21A C22A C26A C31A -51.7(14)
C17A C22A C26A C31A 120.0(12)
C21A C22A C26A C27A 121.6(12)
C17A C22A C26A C27A -66.7(14)
Zn1A O2A C27A C26A 55.6(13)
Zn1A O2A C27A C28A -124.1(9)
C31A C26A C27A O2A -178.2(9)
C22A C26A C27A O2A 8.4(16)
C31A C26A C27A C28A 1.4(15)
C22A C26A C27A C28A -171.9(9)
O2A C27A C28A C29A 176.1(10)
C26A C27A C28A C29A -3.6(16)
O2A C27A C28A C34A -3.7(15)
C26A C27A C28A C34A 176.6(10)
C27A C28A C29A C30A 2.9(16)
C34A C28A C29A C30A -177.3(10)
C28A C29A C30A C31A -0.1(16)
C28A C29A C30A C32A 177.8(10)
C29A C30A C31A C26A -2.1(15)
C32A C30A C31A C26A 179.8(9)
C27A C26A C31A C30A 1.4(15)
C22A C26A C31A C30A 175.0(9)
C33A O6A C32A O5A -2.2(15)
C33A O6A C32A C30A 178.0(9)
C31A C30A C32A O5A -11.3(16)
C29A C30A C32A O5A 170.7(10)
C31A C30A C32A O6A 168.5(9)
C29A C30A C32A O6A -9.4(14)
C6B C1B N1B C7B 159.3(10)
C2B C1B N1B C7B -76.5(14)
C6B C1B N1B Zn1B 35.1(11)
C2B C1B N1B Zn1B 159.4(9)
C17B O1B Zn1B O2B -36.8(9)
C17B O1B Zn1B N1B 95.9(9)
C17B O1B Zn1B N2B -165.9(8)
C1B N1B Zn1B O2B -129.2(7)
C7B N1B Zn1B O2B 106.4(8)
C1B N1B Zn1B O1B 102.1(7)
C7B N1B Zn1B O1B -22.3(9)
C1B N1B Zn1B N2B -8.9(7)
C7B N1B Zn1B N2B -133.2(8)
C6B C1B C2B C3B -50.7(14)
N1B C1B C2B C3B -175.2(10)
O2B Zn1B N2B C6B 98.8(8)
O1B Zn1B N2B C6B -139.3(7)
N1B Zn1B N2B C6B -18.5(8)
O2B Zn1B N2B C12B -23.6(9)
O1B Zn1B N2B C12B 98.3(8)
N1B Zn1B N2B C12B -141.0(8)
O1B Zn1B O2B C27B -42.2(8)
N1B Zn1B O2B C27B -177.4(7)
N2B Zn1B O2B C27B 81.4(8)
C1B C2B C3B C4B 53.8(15)
C2B C3B C4B C5B -58.2(15)
C3B C4B C5B C6B 62.7(16)
C12B N2B C6B C1B 165.3(10)
Zn1B N2B C6B C1B 42.9(11)
C12B N2B C6B C5B -72.6(13)
Zn1B N2B C6B C5B 165.1(9)
N1B C1B C6B N2B -54.5(13)
C2B C1B C6B N2B 179.5(10)
N1B C1B C6B C5B -177.1(10)
C2B C1B C6B C5B 56.9(14)
C4B C5B C6B N2B 175.6(12)
C4B C5B C6B C1B -62.7(15)
C1B N1B C7B C8B 149.9(12)
Zn1B N1B C7B C8B -90.5(12)
N1B C7B C8B C11B 55.6(16)
N1B C7B C8B C10B 174.1(13)
N1B C7B C8B C9B -66.9(16)
C6B N2B C12B C13B 145.3(12)
Zn1B N2B C12B C13B -96.7(12)
N2B C12B C13B C14B 58.4(18)
N2B C12B C13B C15B 178.5(13)
N2B C12B C13B C16B -62.9(17)
Zn1B O1B C17B C18B -120.7(9)
Zn1B O1B C17B C22B 57.9(14)
O1B C17B C18B C19B 176.1(10)
C22B C17B C18B C19B -2.5(17)
O1B C17B C18B C23B -7.0(17)
C22B C17B C18B C23B 174.4(11)
C17B C18B C19B C20B 1.9(18)
C23B C18B C19B C20B -174.9(11)
C18B C19B C20B C21B 0.6(18)
C18B C19B C20B C24B -178.4(11)
C19B C20B C21B C22B -2.5(17)
C24B C20B C21B C22B 176.5(10)
C20B C21B C22B C17B 1.9(17)
C20B C21B C22B C26B 177.0(10)
O1B C17B C22B C21B -177.9(10)
C18B C17B C22B C21B 0.7(16)
O1B C17B C22B C26B 7.4(17)
C18B C17B C22B C26B -174.1(11)
C25B O3B C24B O4B 2.0(15)
C25B O3B C24B C20B -178.5(9)
C19B C20B C24B O4B 177.8(11)
C21B C20B C24B O4B -1.2(17)
C19B C20B C24B O3B -1.6(16)
C21B C20B C24B O3B 179.4(10)
C21B C22B C26B C31B -53.6(14)
C17B C22B C26B C31B 121.2(12)
C21B C22B C26B C27B 119.5(11)
C17B C22B C26B C27B -65.8(15)
Zn1B O2B C27B C28B -122.0(9)
Zn1B O2B C27B C26B 59.6(12)
C31B C26B C27B O2B -178.2(9)
C22B C26B C27B O2B 8.7(15)
C31B C26B C27B C28B 3.4(15)
C22B C26B C27B C28B -169.7(10)
O2B C27B C28B C29B 177.8(10)
C26B C27B C28B C29B -3.8(16)
O2B C27B C28B C34B -2.5(15)
C26B C27B C28B C34B 175.9(10)
C27B C28B C29B C30B 1.5(17)
C34B C28B C29B C30B -178.2(11)
C28B C29B C30B C31B 1.1(18)
C28B C29B C30B C32B -179.9(11)
C29B C30B C31B C26B -1.4(18)
C32B C30B C31B C26B 179.6(11)
C27B C26B C31B C30B -0.9(16)
C22B C26B C31B C30B 172.5(10)
C33B O6B C32B O5B 1.2(18)
C33B O6B C32B C30B -177.8(10)
C31B C30B C32B O5B -1(2)
C29B C30B C32B O5B -179.7(13)
C31B C30B C32B O6B 178.3(11)
C29B C30B C32B O6B -0.7(17)
C6C C1C N1C C7C 164.6(9)
C2C C1C N1C C7C -73.6(12)
C6C C1C N1C Zn1C 40.1(10)
C2C C1C N1C Zn1C 161.9(8)
C17C O1C Zn1C O2C -29.9(9)
C17C O1C Zn1C N2C -161.3(8)
C17C O1C Zn1C N1C 99.1(9)
C1C N1C Zn1C O1C 101.0(7)
C7C N1C Zn1C O1C -21.9(8)
C1C N1C Zn1C O2C -134.5(6)
C7C N1C Zn1C O2C 102.7(7)
C1C N1C Zn1C N2C -15.2(7)
C7C N1C Zn1C N2C -138.1(8)
N1C C1C C2C C3C 178.4(10)
C6C C1C C2C C3C -59.3(14)
O1C Zn1C N2C C6C -129.7(7)
O2C Zn1C N2C C6C 104.4(7)
N1C Zn1C N2C C6C -12.8(7)
O1C Zn1C N2C C12C 105.8(8)
O2C Zn1C N2C C12C -20.1(9)
N1C Zn1C N2C C12C -137.3(8)
O1C Zn1C O2C C27C -44.8(8)
N2C Zn1C O2C C27C 85.1(8)
N1C Zn1C O2C C27C -173.9(7)
C1C C2C C3C C4C 59.7(15)
C2C C3C C4C C5C -58.2(17)
C3C C4C C5C C6C 57.4(17)
C12C N2C C6C C1C 163.6(9)
Zn1C N2C C6C C1C 38.1(10)
C12C N2C C6C C5C -74.0(12)
Zn1C N2C C6C C5C 160.4(8)
N1C C1C C6C N2C -54.5(12)
C2C C1C C6C N2C -178.8(9)
N1C C1C C6C C5C -178.1(9)
C2C C1C C6C C5C 57.6(13)
C4C C5C C6C N2C -179.0(11)
C4C C5C C6C C1C -57.0(14)
C1C N1C C7C C8C 151.5(11)
Zn1C N1C C7C C8C -89.6(11)
N1C C7C C8C C9C 57.1(15)
N1C C7C C8C C10C 178.6(12)
N1C C7C C8C C11C -63.6(15)
C6C N2C C12C C13C 144.4(10)
Zn1C N2C C12C C13C -94.9(10)
N2C C12C C13C C15C 174.0(10)
N2C C12C C13C C16C 58.1(14)
N2C C12C C13C C14C -65.3(13)
Zn1C O1C C17C C18C -131.9(9)
Zn1C O1C C17C C22C 53.0(14)
O1C C17C C18C C19C -180.0(10)
C22C C17C C18C C19C -4.6(16)
O1C C17C C18C C23C 1.9(15)
C22C C17C C18C C23C 177.2(10)
C17C C18C C19C C20C 2.5(17)
C23C C18C C19C C20C -179.4(10)
C18C C19C C20C C21C -0.2(16)
C18C C19C C20C C24C 179.2(10)
C19C C20C C21C C22C 0.2(16)
C24C C20C C21C C22C -179.3(10)
C20C C21C C22C C17C -2.3(15)
C20C C21C C22C C26C 173.2(9)
O1C C17C C22C C21C 179.6(10)
C18C C17C C22C C21C 4.5(15)
O1C C17C C22C C26C 4.5(16)
C18C C17C C22C C26C -170.6(10)
C25C O3C C24C O4C -3.7(17)
C25C O3C C24C C20C 177.3(10)
C21C C20C C24C O4C -12.6(17)
C19C C20C C24C O4C 168.0(11)
C21C C20C C24C O3C 166.3(9)
C19C C20C C24C O3C -13.1(15)
C21C C22C C26C C27C 124.0(12)
C17C C22C C26C C27C -60.7(15)
C21C C22C C26C C31C -49.7(12)
C17C C22C C26C C31C 125.5(11)
Zn1C O2C C27C C26C 56.9(12)
Zn1C O2C C27C C28C -120.7(8)
C31C C26C C27C O2C -175.9(9)
C22C C26C C27C O2C 10.5(16)
C31C C26C C27C C28C 1.6(15)
C22C C26C C27C C28C -171.9(10)
O2C C27C C28C C29C 177.5(9)
C26C C27C C28C C29C -0.1(15)
O2C C27C C28C C32C -6.7(14)
C26C C27C C28C C32C 175.6(10)
C27C C28C C29C C30C -2.3(16)
C32C C28C C29C C30C -177.8(10)
C28C C29C C30C C31C 3.0(15)
C28C C29C C30C C33C 179.3(10)
C29C C30C C31C C26C -1.4(15)
C33C C30C C31C C26C -178.0(9)
C27C C26C C31C C30C -0.9(15)
C22C C26C C31C C30C 173.4(9)
C34C O6C C33C O5C 0.4(14)
C34C O6C C33C C30C -178.8(8)
C29C C30C C33C O5C -178.4(10)
C31C C30C C33C O5C -2.1(16)
C29C C30C C33C O6C 0.9(14)
C31C C30C C33C O6C 177.2(9)
C1S C2S C3S C4S 170.5
C2S C3S C4S C5S 177.5
C3S C4S C5S C6S -176.4
C1T C2T C3T C4T -169(2)
C2T C3T C4T C5T 177(2)
C3T C4T C5T C6T 176(2)
C1U C2U C3U C5U -155.9
C2U C3U C5U C4U 128.63(6)
C6U C4U C5U C3U -138.5
